data_2238935
loop_
_publ_author_name
'Moreno-Fuquen, Rodolfo'

_publ_section_title
;
 2,4,6-Trinitrophenyl 4-bromobenzoate
;
_journal_coeditor_code TK5272
_journal_issue 12
_journal_name_full 'Acta Crystallographica Section E'
_journal_page_first o1787
_journal_paper_doi 10.1107/S1600536813031061
_journal_volume 69
_journal_year 2013
_chemical_formula_iupac 'C13 H6 Br N3 O8'
_chemical_formula_moiety 'C13 H6 Br N3 O8'
_chemical_formula_sum 'C13 H6 Br N3 O8'
_chemical_formula_weight 412.12
_chemical_melting_point 457.0(10)
_chemical_name_common '2,4,6-trinitrophenyl 4-bromobenzoate'
_chemical_name_systematic
;
2,4,6-Trinitrophenyl 4-bromobenzoate
;
_space_group_IT_number 14
_symmetry_cell_setting monoclinic
_symmetry_space_group_name_Hall '-P 2ybc'
_symmetry_space_group_name_H-M 'P 1 21/c 1'
_atom_sites_solution_hydrogens geom
_atom_sites_solution_primary direct
_atom_sites_solution_secondary difmap
_audit_creation_method SHELXL-97
_cell_angle_alpha 90.00
_cell_angle_beta 99.246(3)
_cell_angle_gamma 90.00
_cell_formula_units_Z 4
_cell_length_a 10.8409(5)
_cell_length_b 10.0152(7)
_cell_length_c 13.9777(7)
_cell_measurement_reflns_used 6103
_cell_measurement_temperature 295
_cell_measurement_theta_max 27.485
_cell_measurement_theta_min 2.910
_cell_volume 1497.89(15)
_computing_cell_refinement 'SCALEPACK (Otwinowski & Minor, 1997)'
_computing_data_collection 'COLLECT (Nonius, 2000)'
_computing_data_reduction 'DENZO and SCALEPACK (Otwinowski & Minor, 1997)'
_computing_molecular_graphics 'ORTEP-3 for Windows (Farrugia, 2012) and Mercury (Macrae <i>et al.</i>, 2006)'
_computing_publication_material 'WinGX (Farrugia, 2012)'
_computing_structure_refinement 'SHELXL97 (Sheldrick, 2008)'
_computing_structure_solution 'SIR92 (Altomare <i>et al.</i>, 1994)'
_diffrn_ambient_temperature 295
_diffrn_measured_fraction_theta_full 0.997
_diffrn_measured_fraction_theta_max 0.968
_diffrn_measurement_device '95mm CCD camera on \k-goniostat'
_diffrn_measurement_device_type 'Nonius KappaCCD'
_diffrn_measurement_method 'CCD rotation images, thick slices'
_diffrn_radiation_monochromator graphite
_diffrn_radiation_source 'fine-focus sealed tube'
_diffrn_radiation_type MoK\a
_diffrn_radiation_wavelength 0.71073
_diffrn_reflns_av_R_equivalents 0.0603
_diffrn_reflns_av_sigmaI/netI 0.0491
_diffrn_reflns_limit_h_max 13
_diffrn_reflns_limit_h_min -14
_diffrn_reflns_limit_k_max 13
_diffrn_reflns_limit_k_min -11
_diffrn_reflns_limit_l_max 16
_diffrn_reflns_limit_l_min -18
_diffrn_reflns_number 10473
_diffrn_reflns_theta_full 25.00
_diffrn_reflns_theta_max 27.55
_diffrn_reflns_theta_min 3.25
_diffrn_standards_number 0
_exptl_absorpt_coefficient_mu 2.796
_exptl_absorpt_correction_T_max 0.753
_exptl_absorpt_correction_T_min 0.668
_exptl_absorpt_correction_type multi-scan
_exptl_absorpt_process_details
;
(SADABS; Bruker, 2004)
;
_exptl_crystal_colour 'pale yellow'
_exptl_crystal_density_diffrn 1.827
_exptl_crystal_density_method 'not measured'
_exptl_crystal_description block
_exptl_crystal_F_000 816
_exptl_crystal_size_max 0.34
_exptl_crystal_size_mid 0.13
_exptl_crystal_size_min 0.108
_refine_diff_density_max 0.295
_refine_diff_density_min -0.503
_refine_ls_extinction_method none
_refine_ls_goodness_of_fit_ref 1.020
_refine_ls_hydrogen_treatment constr
_refine_ls_matrix_type full
_refine_ls_number_parameters 236
_refine_ls_number_reflns 3340
_refine_ls_number_restraints 0
_refine_ls_restrained_S_all 1.020
_refine_ls_R_factor_all 0.0829
_refine_ls_R_factor_gt 0.0461
_refine_ls_shift/su_max 0.000
_refine_ls_shift/su_mean 0.000
_refine_ls_structure_factor_coef Fsqd
_refine_ls_weighting_details 'calc w=1/[\s^2^(Fo^2^)+(0.0632P)^2^+0.3604P] where P=(Fo^2^+2Fc^2^)/3'
_refine_ls_weighting_scheme calc
_refine_ls_wR_factor_gt 0.1128
_refine_ls_wR_factor_ref 0.1339
_reflns_number_gt 2092
_reflns_number_total 3340
_reflns_threshold_expression I>2\s(I)
_cod_data_source_file tk5272.cif
_cod_data_source_block I
_cod_original_sg_symbol_H-M 'P 21/c'
_cod_database_code 2238935

loop_
_symmetry_equiv_pos_as_xyz
'x, y, z'
'-x, y+1/2, -z+1/2'
'-x, -y, -z'
'x, -y-1/2, z-1/2'

loop_
_atom_site_type_symbol
_atom_site_label
_atom_site_fract_x
_atom_site_fract_y
_atom_site_fract_z
_atom_site_U_iso_or_equiv
_atom_site_adp_type
_atom_site_calc_flag
_atom_site_refinement_flags
_atom_site_occupancy
_atom_site_symmetry_multiplicity
_atom_site_disorder_assembly
_atom_site_disorder_group
Br Br1A 0.3092(13) 0.2505(17) 0.2655(8) 0.100(2) Uani d P 0.48(4) 1 A 1
Br Br1B 0.2896(6) 0.2267(6) 0.2775(5) 0.0781(10) Uani d P 0.52(4) 1 A 2
O O7 0.70356(18) 0.2879(2) 0.69502(15) 0.0547(5) Uani d . 1 1 . .
O O8 0.8026(2) 0.1287(3) 0.62476(17) 0.0831(8) Uani d . 1 1 . .
N N1 0.6967(3) 0.0905(3) 0.8454(2) 0.0606(7) Uani d . 1 1 . .
C C13 0.6090(3) 0.1222(3) 0.4631(2) 0.0517(7) Uani d . 1 1 . .
H H13 0.6728 0.0598 0.4646 0.062 Uiso calc R 1 1 . .
N N3 0.9026(2) 0.4791(3) 0.7109(2) 0.0630(7) Uani d . 1 1 . .
O O6 0.8478(3) 0.4642(3) 0.62908(16) 0.0870(8) Uani d . 1 1 . .
C C6 0.8938(3) 0.3763(3) 0.78448(19) 0.0475(6) Uani d . 1 1 . .
O O1 0.6128(3) 0.0871(3) 0.7775(2) 0.0940(9) Uani d . 1 1 . .
C C8 0.6080(3) 0.2073(3) 0.5414(2) 0.0478(7) Uani d . 1 1 . .
C C5 0.9857(3) 0.3788(3) 0.8661(2) 0.0515(7) Uani d . 1 1 . .
H H5 1.0486 0.4429 0.8731 0.062 Uiso calc R 1 1 . .
O O2 0.7002(3) 0.0195(3) 0.9141(2) 0.1052(11) Uani d . 1 1 . .
O O4 1.1481(3) 0.3782(3) 1.0350(2) 0.0979(10) Uani d . 1 1 . .
O O5 0.9625(3) 0.5792(3) 0.7381(2) 0.1012(10) Uani d . 1 1 . .
C C12 0.5168(3) 0.1292(3) 0.3836(2) 0.0579(8) Uani d . 1 1 A .
H H12 0.5183 0.0729 0.3308 0.070 Uiso calc R 1 1 . .
C C7 0.7141(3) 0.1995(3) 0.6211(2) 0.0525(7) Uani d . 1 1 . .
C C3 0.8886(3) 0.1888(3) 0.9281(2) 0.0496(7) Uani d . 1 1 . .
H H3 0.8878 0.1250 0.9764 0.060 Uiso calc R 1 1 . .
C C4 0.9808(3) 0.2838(3) 0.9359(2) 0.0501(7) Uani d . 1 1 . .
N N2 1.0775(3) 0.2846(3) 1.0231(2) 0.0663(8) Uani d . 1 1 . .
C C1 0.7978(2) 0.2826(3) 0.77309(18) 0.0456(6) Uani d . 1 1 . .
O O3 1.0787(3) 0.1913(3) 1.0790(2) 0.1036(10) Uani d . 1 1 . .
C C2 0.7973(3) 0.1898(3) 0.84741(19) 0.0472(6) Uani d . 1 1 . .
C C9 0.5104(3) 0.2978(4) 0.5407(2) 0.0615(8) Uani d . 1 1 . .
H H9 0.5080 0.3537 0.5935 0.074 Uiso calc R 1 1 . .
C C10 0.4172(3) 0.3040(4) 0.4609(3) 0.0714(10) Uani d . 1 1 A .
H H10 0.3515 0.3640 0.4597 0.086 Uiso calc R 1 1 . .
C C11 0.4220(3) 0.2211(3) 0.3833(2) 0.0621(8) Uani d . 1 1 . .

loop_
_atom_site_aniso_label
_atom_site_aniso_U_11
_atom_site_aniso_U_22
_atom_site_aniso_U_33
_atom_site_aniso_U_12
_atom_site_aniso_U_13
_atom_site_aniso_U_23
Br1A 0.086(3) 0.139(4) 0.0585(17) 0.037(2) -0.0375(19) -0.026(2)
Br1B 0.0657(12) 0.087(2) 0.0686(17) 0.0096(11) -0.0283(9) -0.0107(9)
O7 0.0510(11) 0.0685(13) 0.0392(10) 0.0097(9) -0.0088(8) -0.0089(10)
O8 0.0712(15) 0.104(2) 0.0630(14) 0.0406(14) -0.0233(11) -0.0294(14)
N1 0.0652(16) 0.0599(16) 0.0532(15) -0.0119(13) -0.0010(13) -0.0088(13)
C13 0.0490(15) 0.0539(17) 0.0486(15) 0.0026(12) -0.0027(13) -0.0045(14)
N3 0.0569(15) 0.0748(19) 0.0550(16) 0.0002(14) 0.0021(12) 0.0124(14)
O6 0.124(2) 0.0891(19) 0.0434(13) 0.0033(16) 0.0012(14) 0.0082(13)
C6 0.0503(15) 0.0517(16) 0.0384(14) 0.0037(12) 0.0008(11) 0.0024(13)
O1 0.0849(17) 0.095(2) 0.0896(19) -0.0353(15) -0.0253(15) 0.0026(16)
C8 0.0465(14) 0.0545(17) 0.0392(14) 0.0024(12) -0.0029(12) -0.0010(13)
C5 0.0476(15) 0.0572(17) 0.0470(16) -0.0027(12) -0.0004(12) -0.0035(14)
O2 0.120(2) 0.112(2) 0.0748(18) -0.060(2) -0.0083(17) 0.0232(17)
O4 0.0877(18) 0.113(2) 0.0782(18) -0.0375(17) -0.0326(14) 0.0049(16)
O5 0.0850(18) 0.102(2) 0.103(2) -0.0365(16) -0.0261(16) 0.0474(18)
C12 0.0588(17) 0.0632(19) 0.0469(16) 0.0008(14) -0.0062(13) -0.0123(15)
C7 0.0522(16) 0.0636(19) 0.0378(15) 0.0066(14) -0.0042(12) -0.0073(14)
C3 0.0576(16) 0.0526(17) 0.0361(14) 0.0007(13) -0.0002(12) -0.0006(13)
C4 0.0478(15) 0.0589(18) 0.0392(15) 0.0009(13) -0.0061(12) -0.0030(14)
N2 0.0621(16) 0.080(2) 0.0495(15) -0.0071(15) -0.0141(13) 0.0007(15)
C1 0.0439(14) 0.0572(17) 0.0326(13) 0.0046(12) -0.0036(11) -0.0070(12)
O3 0.105(2) 0.112(2) 0.0749(18) -0.0181(18) -0.0409(17) 0.0316(18)
C2 0.0508(15) 0.0494(16) 0.0394(14) -0.0040(12) 0.0011(12) -0.0071(13)
C9 0.0556(17) 0.075(2) 0.0479(17) 0.0163(16) -0.0087(14) -0.0156(16)
C10 0.0628(19) 0.086(3) 0.058(2) 0.0252(18) -0.0121(16) -0.0195(19)
C11 0.0549(17) 0.075(2) 0.0489(17) 0.0057(15) -0.0149(14) -0.0107(16)

loop_
_atom_type_symbol
_atom_type_description
_atom_type_scat_dispersion_real
_atom_type_scat_dispersion_imag
_atom_type_scat_source
C C 0.0033 0.0016 'International Tables Vol C Tables 4.2.6.8 and 6.1.1.4'
H H 0.0000 0.0000 'International Tables Vol C Tables 4.2.6.8 and 6.1.1.4'
N N 0.0061 0.0033 'International Tables Vol C Tables 4.2.6.8 and 6.1.1.4'
O O 0.0106 0.0060 'International Tables Vol C Tables 4.2.6.8 and 6.1.1.4'
Br Br -0.2901 2.4595 'International Tables Vol C Tables 4.2.6.8 and 6.1.1.4'

loop_
_geom_angle_atom_site_label_1
_geom_angle_atom_site_label_2
_geom_angle_atom_site_label_3
_geom_angle
C1 O7 C7 115.5(2)
O2 N1 O1 122.8(3)
O2 N1 C2 117.4(3)
O1 N1 C2 119.8(3)
C12 C13 C8 120.7(3)
C12 C13 H13 119.6
C8 C13 H13 119.6
O6 N3 O5 123.5(3)
O6 N3 C6 119.9(3)
O5 N3 C6 116.6(3)
C5 C6 C1 122.1(3)
C5 C6 N3 116.4(3)
C1 C6 N3 121.6(2)
C13 C8 C9 119.7(3)
C13 C8 C7 117.5(2)
C9 C8 C7 122.8(3)
C4 C5 C6 117.9(3)
C4 C5 H5 121.0
C6 C5 H5 121.0
C13 C12 C11 118.8(3)
C13 C12 H12 120.6
C11 C12 H12 120.6
O8 C7 O7 121.0(3)
O8 C7 C8 126.3(3)
O7 C7 C8 112.7(2)
C4 C3 C2 118.6(3)
C4 C3 H3 120.7
C2 C3 H3 120.7
C5 C4 C3 122.4(3)
C5 C4 N2 118.8(3)
C3 C4 N2 118.8(3)
O4 N2 O3 124.6(3)
O4 N2 C4 118.0(3)
O3 N2 C4 117.4(3)
O7 C1 C6 120.8(2)
O7 C1 C2 121.9(2)
C6 C1 C2 117.2(2)
C3 C2 C1 121.9(3)
C3 C2 N1 116.3(3)
C1 C2 N1 121.8(2)
C10 C9 C8 119.5(3)
C10 C9 H9 120.3
C8 C9 H9 120.3
C11 C10 C9 119.6(3)
C11 C10 H10 120.2
C9 C10 H10 120.2
C10 C11 C12 121.6(3)
C10 C11 Br1B 118.7(3)
C12 C11 Br1B 119.6(3)
C10 C11 Br1A 119.2(3)
C12 C11 Br1A 118.6(3)

loop_
_geom_bond_atom_site_label_1
_geom_bond_atom_site_label_2
_geom_bond_distance
Br1A C11 1.909(7)
Br1B C11 1.889(6)
O7 C1 1.371(3)
O7 C7 1.379(4)
O8 C7 1.188(4)
N1 O2 1.191(4)
N1 O1 1.205(3)
N1 C2 1.473(4)
C13 C12 1.371(4)
C13 C8 1.389(4)
C13 H13 0.9300
N3 O6 1.210(3)
N3 O5 1.222(4)
N3 C6 1.469(4)
C6 C5 1.389(4)
C6 C1 1.392(4)
C8 C9 1.392(4)
C8 C7 1.469(4)
C5 C4 1.371(4)
C5 H5 0.9300
O4 N2 1.205(4)
C12 C11 1.380(5)
C12 H12 0.9300
C3 C4 1.372(4)
C3 C2 1.376(4)
C3 H3 0.9300
C4 N2 1.474(4)
N2 O3 1.217(4)
C1 C2 1.394(4)
C9 C10 1.381(4)
C9 H9 0.9300
C10 C11 1.374(5)
C10 H10 0.9300

loop_
_geom_hbond_atom_site_label_D
_geom_hbond_atom_site_label_H
_geom_hbond_atom_site_label_A
_geom_hbond_site_symmetry_A
_geom_hbond_distance_DH
_geom_hbond_distance_HA
_geom_hbond_distance_DA
_geom_hbond_angle_DHA
C10 H10 O2 2_656 0.93 2.48 3.169(4) 131
C12 H12 O1 3_656 0.93 2.49 3.273(4) 142
C5 H5 O8 2_756 0.93 2.46 3.384(4) 173
C3 H3 O6 4_566 0.93 2.42 3.291(4) 157

loop_
_geom_torsion_atom_site_label_1
_geom_torsion_atom_site_label_2
_geom_torsion_atom_site_label_3
_geom_torsion_atom_site_label_4
_geom_torsion
O6 N3 C6 C5 161.2(3)
O5 N3 C6 C5 -21.7(4)
O6 N3 C6 C1 -19.3(4)
O5 N3 C6 C1 157.8(3)
C12 C13 C8 C9 2.1(5)
C12 C13 C8 C7 -176.2(3)
C1 C6 C5 C4 1.0(4)
N3 C6 C5 C4 -179.6(3)
C8 C13 C12 C11 -0.9(5)
C1 O7 C7 O8 -3.2(5)
C1 O7 C7 C8 178.0(2)
C13 C8 C7 O8 1.5(5)
C9 C8 C7 O8 -176.8(4)
C13 C8 C7 O7 -179.9(3)
C9 C8 C7 O7 1.8(4)
C6 C5 C4 C3 -0.7(4)
C6 C5 C4 N2 180.0(3)
C2 C3 C4 C5 -0.5(5)
C2 C3 C4 N2 178.9(3)
C5 C4 N2 O4 8.8(5)
C3 C4 N2 O4 -170.6(3)
C5 C4 N2 O3 -172.5(3)
C3 C4 N2 O3 8.1(5)
C7 O7 C1 C6 101.0(3)
C7 O7 C1 C2 -83.5(3)
C5 C6 C1 O7 175.6(3)
N3 C6 C1 O7 -3.9(4)
C5 C6 C1 C2 -0.1(4)
N3 C6 C1 C2 -179.6(3)
C4 C3 C2 C1 1.3(4)
C4 C3 C2 N1 -176.6(3)
O7 C1 C2 C3 -176.7(2)
C6 C1 C2 C3 -1.0(4)
O7 C1 C2 N1 1.2(4)
C6 C1 C2 N1 176.8(3)
O2 N1 C2 C3 1.7(4)
O1 N1 C2 C3 179.0(3)
O2 N1 C2 C1 -176.2(3)
O1 N1 C2 C1 1.1(4)
C13 C8 C9 C10 -1.6(5)
C7 C8 C9 C10 176.7(3)
C8 C9 C10 C11 -0.1(6)
C9 C10 C11 C12 1.3(6)
C9 C10 C11 Br1B 177.4(4)
C9 C10 C11 Br1A -169.6(9)
C13 C12 C11 C10 -0.8(6)
C13 C12 C11 Br1B -176.9(3)
C13 C12 C11 Br1A 170.2(8)
